data_7217492
loop_
_publ_author_name
'Lin, Jian-Di'
'Cl\'erac, Rodolphe'
'Rouzi\`eres, Mathieu'
'Venkatesan, Munuswamy'
'Chimamkpam, Theresa O.'
'Schmitt, Wolfgang'

_publ_section_title
;
 Exploring the coordination chemistry of bifunctional organoarsonate
 ligands: syntheses and characterisation of coordination polymers that
 contain 4-(1,2,4-triazol-4-yl)phenylarsonic acid
;
_journal_issue 34
_journal_name_full CrystEngComm
_journal_page_first 7894
_journal_paper_doi 10.1039/C4CE00553H
_journal_volume 16
_journal_year 2014
_chemical_formula_moiety '0.25(C32 H28 As4 Cl4 Co4 N12 O12), 2(O)'
_chemical_formula_sum 'C8 H7 As Cl Co N3 O5'
_chemical_formula_weight 394.47
_chemical_name_systematic
;
 ? 
;
_space_group_crystal_system monoclinic
_space_group_IT_number 12
_space_group_name_Hall '-C 2y'
_space_group_name_H-M_alt 'C 1 2/m 1'
_symmetry_space_group_name_Hall '-C 2y'
_symmetry_space_group_name_H-M 'C 1 2/m 1'
_atom_sites_solution_hydrogens geom
_atom_sites_solution_primary direct
_atom_sites_solution_secondary difmap
_audit_creation_date 2013-11-27
_audit_creation_method
;
Olex2 1.2
(compiled 2013.11.15 svn.r2834 for OlexSys, GUI svn.r4720)
;
_cell_angle_alpha 90.00
_cell_angle_beta 101.41(3)
_cell_angle_gamma 90.00
_cell_formula_units_Z 4
_cell_length_a 20.875(4)
_cell_length_b 7.6129(15)
_cell_length_c 8.5776(17)
_cell_measurement_reflns_used 1196
_cell_measurement_temperature 150(2)
_cell_measurement_theta_max 25
_cell_measurement_theta_min 3.43
_cell_volume 1336.2(5)
_computing_molecular_graphics 'Olex2 (Dolomanov et al., 2009)'
_computing_publication_material 'Olex2 (Dolomanov et al., 2009)'
_computing_structure_refinement 'XL (Sheldrick, 2008)'
_computing_structure_solution 'SHELXS-97 (Sheldrick, 2008)'
_diffrn_ambient_temperature 150.0
_diffrn_measured_fraction_theta_full 0.940
_diffrn_measured_fraction_theta_max 0.940
_diffrn_measurement_device_type 'Rigaku 724 CCD'
_diffrn_measurement_method '\w scans'
_diffrn_radiation_monochromator graphite
_diffrn_radiation_type MoK\a
_diffrn_radiation_wavelength 0.71073
_diffrn_reflns_av_R_equivalents 0.0272
_diffrn_reflns_av_unetI/netI 0.0176
_diffrn_reflns_limit_h_max 23
_diffrn_reflns_limit_h_min -24
_diffrn_reflns_limit_k_max 9
_diffrn_reflns_limit_k_min -9
_diffrn_reflns_limit_l_max 10
_diffrn_reflns_limit_l_min -10
_diffrn_reflns_number 4634
_diffrn_reflns_theta_full 25.00
_diffrn_reflns_theta_max 25.00
_diffrn_reflns_theta_min 3.43
_diffrn_source 'fine-focus sealed tube'
_diffrn_standards_decay_% 0
_diffrn_standards_interval_count 0
_diffrn_standards_interval_time 0
_diffrn_standards_number 0
_exptl_absorpt_coefficient_mu 3.959
_exptl_absorpt_correction_T_max 0.6929
_exptl_absorpt_correction_T_min 0.3004
_exptl_absorpt_correction_type multi-scan
_exptl_absorpt_process_details Sphere
_exptl_crystal_colour violet
_exptl_crystal_density_diffrn 1.961
_exptl_crystal_density_method 'not measured'
_exptl_crystal_description prism
_exptl_crystal_F_000 772
_exptl_crystal_size_max 0.4
_exptl_crystal_size_mid 0.3
_exptl_crystal_size_min 0.1
_refine_diff_density_max 1.928
_refine_diff_density_min -0.860
_refine_diff_density_rms 0.132
_refine_ls_extinction_method none
_refine_ls_goodness_of_fit_ref 1.075
_refine_ls_hydrogen_treatment constr
_refine_ls_matrix_type full
_refine_ls_number_parameters 100
_refine_ls_number_reflns 1196
_refine_ls_number_restraints 0
_refine_ls_restrained_S_all 1.075
_refine_ls_R_factor_all 0.0366
_refine_ls_R_factor_gt 0.0365
_refine_ls_shift/su_max 0.000
_refine_ls_shift/su_mean 0.000
_refine_ls_structure_factor_coef Fsqd
_refine_ls_weighting_details 'calc w=1/[\s^2^(Fo^2^)+(0.0591P)^2^+9.8376P] where P=(Fo^2^+2Fc^2^)/3'
_refine_ls_weighting_scheme calc
_refine_ls_wR_factor_gt 0.1015
_refine_ls_wR_factor_ref 0.1016
_reflns_number_gt 1188
_reflns_number_total 1196
_reflns_threshold_expression >2sigma(I)
_cod_duplicate_entry 7216356
_cod_data_source_file c4ce00553h2.cif
_cod_data_source_block a
_cod_depositor_comments
;
The following automatic conversions were performed:

'_exptl_absorpt_correction_type' value 'Multi-scan' changed to
'multi-scan' according to
/usr/data/users/saulius/crontab/automatic-downloads/current/RSC/lib/dictionaries/cif_core.dic
dictionary named 'cif_core.dic' version 2.4.2 from 2011-04-26.

Automatic conversion script
Id: cif_fix_values 2281 2013-09-26 08:29:07Z andrius 
;
_cod_database_code 7217492
_olex2_refinement_description
;
1. Fixed Uiso
 At 1.2 times of:
  All C(H) groups
 At 1.5 times of:
  All O(H) groups
2.a Aromatic/amide H refined with riding coordinates:
 C2(H2A), C3(H3), C5(H5)
2.b Tetrahedral OH refined with riding coordinates:
 O2(H2)
;

loop_
_space_group_symop_id
_space_group_symop_operation_xyz
1 'x, y, z'
2 '-x, y, -z'
3 'x+1/2, y+1/2, z'
4 '-x+1/2, y+1/2, -z'
5 '-x, -y, -z'
6 'x, -y, z'
7 '-x+1/2, -y+1/2, -z'
8 'x+1/2, -y+1/2, z'

loop_
_atom_site_label
_atom_site_type_symbol
_atom_site_fract_x
_atom_site_fract_y
_atom_site_fract_z
_atom_site_U_iso_or_equiv
_atom_site_adp_type
_atom_site_occupancy
_atom_site_symmetry_multiplicity
_atom_site_calc_flag
_atom_site_refinement_flags_posn
_atom_site_refinement_flags_adp
As1 As 0.31989(2) 0.0000 0.30944(6) 0.0131(2) Uani 1 2 d S T
Co1 Co 0.2500 0.2500 0.0000 0.0144(2) Uani 1 2 d S T
Cl1 Cl 0.17284(6) 0.0000 -0.03488(17) 0.0216(3) Uani 1 2 d S T
O1 O 0.28341(13) 0.1850(3) 0.2345(3) 0.0184(6) Uani 1 1 d . .
O2 O 0.32502(19) 0.0000 0.5114(4) 0.0216(9) Uani 1 2 d S T
H2 H 0.2872 0.0000 0.5315 0.032 Uiso 1 2 calc RS T
O3W O 0.20991(19) 0.0000 0.5961(5) 0.0206(8) Uani 1 2 d S T
O4W O 0.1200(4) 0.0000 0.3107(9) 0.085(3) Uani 1 2 d S T
N1 N 0.67938(15) -0.0899(4) 0.0799(4) 0.0182(7) Uani 1 1 d . .
N2 N 0.5936(2) 0.0000 0.1657(5) 0.0168(9) Uani 1 2 d S T
C1 C 0.4095(2) 0.0000 0.2866(7) 0.0186(11) Uani 1 2 d S T
C2 C 0.4397(3) 0.1550(7) 0.2698(9) 0.0558(18) Uani 1 1 d . .
H2A H 0.4185 0.2629 0.2828 0.067 Uiso 1 1 calc R .
C3 C 0.5019(3) 0.1551(7) 0.2334(9) 0.060(2) Uani 1 1 d . .
H3 H 0.5230 0.2630 0.2199 0.072 Uiso 1 1 calc R .
C4 C 0.5321(3) 0.0000 0.2175(7) 0.0197(12) Uani 1 2 d S T
C5 C 0.6282(2) -0.1399(6) 0.1322(6) 0.0288(10) Uani 1 1 d . .
H5 H 0.6165 -0.2589 0.1451 0.035 Uiso 1 1 calc R .

loop_
_atom_site_aniso_label
_atom_site_aniso_U_11
_atom_site_aniso_U_22
_atom_site_aniso_U_33
_atom_site_aniso_U_23
_atom_site_aniso_U_13
_atom_site_aniso_U_12
As1 0.0126(3) 0.0117(3) 0.0163(3) 0.000 0.0062(2) 0.000
Co1 0.0143(4) 0.0093(4) 0.0218(4) 0.0000(3) 0.0091(3) 0.0005(3)
Cl1 0.0212(7) 0.0139(7) 0.0310(8) 0.000 0.0085(6) 0.000
O1 0.0228(13) 0.0099(13) 0.0237(14) 0.0000(11) 0.0072(11) 0.0030(10)
O2 0.0180(19) 0.034(2) 0.0141(19) 0.000 0.0070(15) 0.000
O3W 0.027(2) 0.019(2) 0.0184(19) 0.000 0.0103(16) 0.000
O4W 0.114(6) 0.031(3) 0.082(5) 0.000 -0.051(4) 0.000
N1 0.0189(16) 0.0104(16) 0.0281(18) -0.0004(13) 0.0115(14) -0.0011(13)
N2 0.011(2) 0.021(2) 0.020(2) 0.000 0.0056(18) 0.000
C1 0.011(2) 0.024(3) 0.022(3) 0.000 0.006(2) 0.000
C2 0.039(3) 0.021(3) 0.122(6) -0.025(3) 0.050(3) -0.008(2)
C3 0.037(3) 0.023(3) 0.136(6) -0.033(3) 0.058(3) -0.016(2)
C4 0.010(2) 0.028(3) 0.023(3) 0.000 0.006(2) 0.000
C5 0.027(2) 0.0136(18) 0.053(3) -0.0053(19) 0.025(2) -0.0040(17)

loop_
_atom_type_symbol
_atom_type_description
_atom_type_scat_dispersion_real
_atom_type_scat_dispersion_imag
_atom_type_scat_source
C C 0.0033 0.0016 'International Tables Vol C Tables 4.2.6.8 and 6.1.1.4'
H H 0.0000 0.0000 'International Tables Vol C Tables 4.2.6.8 and 6.1.1.4'
N N 0.0061 0.0033 'International Tables Vol C Tables 4.2.6.8 and 6.1.1.4'
Cl Cl 0.1484 0.1585 'International Tables Vol C Tables 4.2.6.8 and 6.1.1.4'
Co Co 0.3494 0.9721 'International Tables Vol C Tables 4.2.6.8 and 6.1.1.4'
As As 0.0499 2.0058 'International Tables Vol C Tables 4.2.6.8 and 6.1.1.4'
O O 0.0106 0.0060 'International Tables Vol C Tables 4.2.6.8 and 6.1.1.4'

loop_
_geom_angle_atom_site_label_1
_geom_angle_atom_site_label_2
_geom_angle_atom_site_label_3
_geom_angle
_geom_angle_site_symmetry_1
_geom_angle_site_symmetry_3
O1 As1 O1 115.17(18) . 6
O1 As1 O2 108.78(11) 6 .
O1 As1 O2 108.78(11) . .
O1 As1 C1 109.91(12) 6 .
O1 As1 C1 109.91(12) . .
O2 As1 C1 103.6(2) . .
Cl1 Co1 Cl1 180.0 . 7
O1 Co1 Cl1 88.86(8) 7 .
O1 Co1 Cl1 91.14(8) . .
O1 Co1 Cl1 91.14(8) 7 7
O1 Co1 Cl1 88.86(8) . 7
O1 Co1 O1 180.00 7 .
O1 Co1 N1 93.13(11) 7 3_455
O1 Co1 N1 93.13(11) . 5_655
O1 Co1 N1 86.87(11) 7 5_655
O1 Co1 N1 86.87(11) . 3_455
N1 Co1 Cl1 90.22(9) 5_655 7
N1 Co1 Cl1 89.78(9) 3_455 7
N1 Co1 Cl1 90.22(9) 3_455 .
N1 Co1 Cl1 89.78(9) 5_655 .
N1 Co1 N1 180.00 5_655 3_455
Co1 Cl1 Co1 100.64(5) . 4_545
As1 O1 Co1 128.41(15) . .
As1 O2 H2 109.5 . .
N1 N1 Co1 124.95(9) 6 3_545
C5 N1 Co1 127.9(3) . 3_545
C5 N1 N1 107.1(2) . 6
C5 N2 C4 127.8(2) . .
C5 N2 C4 127.8(2) 6 .
C5 N2 C5 104.3(5) 6 .
C2 C1 As1 119.6(3) . .
C2 C1 As1 119.6(3) 6 .
C2 C1 C2 120.4(6) 6 .
C1 C2 H2A 120.1 . .
C1 C2 C3 119.8(5) . .
C3 C2 H2A 120.1 . .
C2 C3 H3 120.2 . .
C4 C3 C2 119.5(5) . .
C4 C3 H3 120.2 . .
C3 C4 N2 119.4(3) 6 .
C3 C4 N2 119.4(3) . .
C3 C4 C3 120.8(5) 6 .
N1 C5 N2 110.8(4) . .
N1 C5 H5 124.6 . .
N2 C5 H5 124.6 . .

loop_
_geom_bond_atom_site_label_1
_geom_bond_atom_site_label_2
_geom_bond_distance
_geom_bond_site_symmetry_2
As1 O1 1.668(3) 6
As1 O1 1.668(3) .
As1 O2 1.715(4) .
As1 C1 1.918(5) .
Co1 Cl1 2.4730(9) .
Co1 Cl1 2.4730(9) 7
Co1 O1 2.055(3) .
Co1 O1 2.055(3) 7
Co1 N1 2.128(3) 3_455
Co1 N1 2.128(3) 5_655
Cl1 Co1 2.4730(9) 4_545
O2 H2 0.8400 .
N1 Co1 2.128(3) 3_545
N1 N1 1.368(7) 6
N1 C5 1.296(5) .
N2 C4 1.438(7) .
N2 C5 1.349(5) .
N2 C5 1.349(5) 6
C1 C2 1.359(6) .
C1 C2 1.359(6) 6
C2 H2A 0.9500 .
C2 C3 1.394(7) .
C3 H3 0.9500 .
C3 C4 1.358(6) .
C4 C3 1.358(6) 6
C5 H5 0.9500 .

loop_
_geom_hbond_atom_site_label_D
_geom_hbond_atom_site_label_H
_geom_hbond_atom_site_label_A
_geom_hbond_distance_DH
_geom_hbond_distance_HA
_geom_hbond_distance_DA
_geom_hbond_angle_DHA
O2 H2 O3W 0.84 1.81 2.645(6) 174.1

loop_
_geom_torsion_atom_site_label_1
_geom_torsion_atom_site_label_2
_geom_torsion_atom_site_label_3
_geom_torsion_atom_site_label_4
_geom_torsion
_geom_torsion_site_symmetry_1
_geom_torsion_site_symmetry_4
As1 C1 C2 C3 -172.0(5) . .
Co1 N1 C5 N2 -177.5(3) 3_545 .
Cl1 Co1 Cl1 Co1 2.4(10) 7 4_545
Cl1 Co1 O1 As1 -118.91(18) 7 .
Cl1 Co1 O1 As1 61.09(18) . .
O1 As1 O1 Co1 -47.5(3) 6 .
O1 As1 C1 C2 22.5(6) . .
O1 As1 C1 C2 150.3(5) 6 .
O1 As1 C1 C2 -150.3(5) . 6
O1 As1 C1 C2 -22.5(6) 6 6
O1 Co1 Cl1 Co1 113.66(9) 7 4_545
O1 Co1 Cl1 Co1 -66.34(9) . 4_545
O1 Co1 O1 As1 -71(5) 7 .
O2 As1 O1 Co1 -169.91(18) . .
O2 As1 C1 C2 -93.6(5) . .
O2 As1 C1 C2 93.6(5) . 6
N1 Co1 Cl1 Co1 -153.21(10) 3_455 4_545
N1 Co1 Cl1 Co1 26.79(10) 5_655 4_545
N1 Co1 O1 As1 -28.8(2) 5_655 .
N1 Co1 O1 As1 151.2(2) 3_455 .
N1 N1 C5 N2 0.6(4) 6 .
C1 As1 O1 Co1 77.3(2) . .
C1 C2 C3 C4 -1.0(11) . .
C2 C1 C2 C3 0.7(13) 6 .
C2 C3 C4 N2 174.3(6) . .
C2 C3 C4 C3 1.4(13) . 6
C4 N2 C5 N1 176.3(5) . .
C5 N2 C4 C3 -174.8(6) . .
C5 N2 C4 C3 174.8(6) 6 6
C5 N2 C4 C3 -1.8(9) . 6
C5 N2 C4 C3 1.8(9) 6 .
C5 N2 C5 N1 -0.9(7) 6 .
